data_4115912
loop_
_publ_author_name
'Hiroyuki Furuta'
'Hiromitsu Maeda'
'Atsuhiro Osuka'

_publ_contact_author_address
;
    Department of Chemistry, graduate School of Science, Kyoto University,
Kyoto-606-8502, Japan
;
_publ_contact_author_email ' hfuruta@kuchem.kyoto-u.ac.jp '
_publ_contact_author_fax ' 81-75-753-3970 '
_publ_contact_author_name ' Hiroyuki Furuta'
_publ_contact_author_phone ' 81-75-753-4010 '
_publ_section_title
;
 Doubly N-Confused Porphyrin: A New Complexing Agent Capable of
 Stabilizing Higher Oxidation States
;
_journal_name_full 'Journal of the American Chemical Society'
_journal_page_first 803
_journal_page_last 807
_journal_paper_doi 10.1021/ja992679g
_journal_volume 122
_journal_year 2000
_chemical_formula_moiety 'C46 H11 Ag F20 N4 O '
_chemical_formula_sum 'C46 H11 Ag F20 N4 O'
_chemical_formula_weight 1123.46
_space_group_IT_number 14
_symmetry_cell_setting monoclinic
_symmetry_Int_Tables_number 14
_symmetry_space_group_name_Hall '-P 2yn'
_symmetry_space_group_name_H-M 'P 1 21/n 1'
_cell_angle_alpha 90
_cell_angle_beta 107.84(1)
_cell_angle_gamma 90
_cell_formula_units_Z 4
_cell_length_a 18.734(3)
_cell_length_b 8.324(1)
_cell_length_c 27.674(3)
_cell_measurement_reflns_used 23668
_cell_measurement_temperature 123.2
_cell_measurement_theta_max 27.5
_cell_measurement_theta_min 2.6
_cell_volume 4108.0(10)
_computing_cell_refinement 'MSC/AFC Diffractometer Control'
_computing_data_collection 'MSC/AFC Diffractometer Control'
_computing_data_reduction 'teXsan for Windows (MSC, 1997)'
_computing_publication_material 'teXsan for Windows (MSC, 1997)'
_computing_structure_refinement 'teXsan for Windows (MSC, 1997)'
_computing_structure_solution
;
'DIRDIF92 ORIENT (Beurskens, 1992)
;
_diffrn_ambient_temperature 123.2
_diffrn_measurement_device RAXIS-RAPID
_diffrn_orient_matrix_UB_11 0.05497
_diffrn_orient_matrix_UB_12 0.01622
_diffrn_orient_matrix_UB_13 0.01662
_diffrn_orient_matrix_UB_21 0.00608
_diffrn_orient_matrix_UB_22 0.02947
_diffrn_orient_matrix_UB_23 -0.03355
_diffrn_orient_matrix_UB_31 -0.00928
_diffrn_orient_matrix_UB_32 0.11532
_diffrn_orient_matrix_UB_33 0.00624
_diffrn_radiation_detector 'scintillation counter'
_diffrn_radiation_monochromator graphite
_diffrn_radiation_source 'X-ray tube'
_diffrn_radiation_type 'Mo K\a'
_diffrn_radiation_wavelength 0.7107
_diffrn_reflns_av_R_equivalents 0.06835
_diffrn_reflns_limit_h_max 24
_diffrn_reflns_limit_h_min 0
_diffrn_reflns_limit_k_max 10
_diffrn_reflns_limit_k_min 0
_diffrn_reflns_limit_l_max 34
_diffrn_reflns_limit_l_min -35
_diffrn_reflns_number 26966
_diffrn_reflns_reduction_process 'Lp corrections applied'
_diffrn_reflns_theta_max 27.48
_diffrn_reflns_theta_min 0.77
_diffrn_standards_decay_% 0.00
_diffrn_standards_interval_count 0
_diffrn_standards_number 0
_exptl_absorpt_coefficient_mu 0.625
_exptl_absorpt_correction_T_max 1.167
_exptl_absorpt_correction_T_min 0.831
_exptl_crystal_colour brown
_exptl_crystal_density_diffrn 1.816
_exptl_crystal_description prismatic
_exptl_crystal_F_000 2200.00
_exptl_crystal_size_max 0.15
_exptl_crystal_size_mid 0.10
_exptl_crystal_size_min 0.10
_refine_diff_density_max 2.71
_refine_diff_density_min -1.39
_refine_ls_extinction_method none
_refine_ls_goodness_of_fit_all 1.613
_refine_ls_goodness_of_fit_ref 1.610
_refine_ls_hydrogen_treatment noref
_refine_ls_matrix_type full
_refine_ls_number_constraints 0
_refine_ls_number_parameters 649
_refine_ls_number_reflns 5174
_refine_ls_number_restraints 0
_refine_ls_R_factor_all 0.0706
_refine_ls_R_factor_gt 0.0710
_refine_ls_shift/su_max 0.0000
_refine_ls_shift/su_mean 0.0000
_refine_ls_structure_factor_coef F
_refine_ls_weighting_details 'w = 1/[\s^2^(Fo) + 0.00065|Fo|^2^]'
_refine_ls_weighting_scheme sigma
_refine_ls_wR_factor_all 0.0750
_refine_ls_wR_factor_ref 0.0750
_reflns_number_gt 5174
_reflns_number_total 9273
_reflns_threshold_expression I>2.00\s(I)
_cod_data_source_file ja992679g_3.cif
_cod_data_source_block '_Ag-N2CP'
_cod_original_cell_volume 4108.3(9)
_cod_original_sg_symbol_H-M 'P 21/n '
_cod_original_formula_sum 'C46 H11 Ag F20 N4 O '
_cod_database_code 4115912

loop_
_symmetry_equiv_pos_as_xyz
'   +x,   +y,   +z'
1/2-x,1/2+y,1/2-z
'   -x,   -y,   -z'
1/2+x,1/2-y,1/2+z

loop_
_atom_site_label
_atom_site_fract_x
_atom_site_fract_y
_atom_site_fract_z
_atom_site_U_iso_or_equiv
_atom_site_occupancy
_atom_site_adp_type
_atom_site_calc_flag
Ag(1) -0.00392(3) 0.11749(8) 0.74079(2) 0.0247(1) 1.000 Uani d
F(1) -0.2941(3) 0.1412(6) 0.7704(2) 0.036(1) 1.000 Uani d
F(2) -0.4363(3) 0.2425(7) 0.7431(2) 0.048(2) 1.000 Uani d
F(3) -0.4901(3) 0.4332(7) 0.6604(2) 0.054(2) 1.000 Uani d
F(4) -0.3987(3) 0.5191(7) 0.6049(2) 0.047(2) 1.000 Uani d
F(5) -0.2561(3) 0.4186(6) 0.6318(2) 0.039(1) 1.000 Uani d
F(6) 0.0831(7) 0.137(1) 0.9438(3) 0.149(4) 1.000 Uani d
F(7) 0.1224(6) 0.267(1) 1.0386(2) 0.139(4) 1.000 Uani d
F(8) 0.1172(4) 0.595(1) 1.0493(2) 0.089(3) 1.000 Uani d
F(9) 0.0659(9) 0.771(1) 0.9673(3) 0.191(5) 1.000 Uani d
F(10) 0.0247(5) 0.6416(8) 0.8745(2) 0.093(3) 1.000 Uani d
F(11) 0.2666(3) 0.1314(6) 0.6904(2) 0.034(1) 1.000 Uani d
F(12) 0.4136(3) 0.1056(7) 0.7074(2) 0.052(2) 1.000 Uani d
F(13) 0.5018(3) -0.0267(8) 0.7967(3) 0.065(2) 1.000 Uani d
F(14) 0.4385(3) -0.1228(8) 0.8671(2) 0.058(2) 1.000 Uani d
F(15) 0.2909(3) -0.0890(6) 0.8516(2) 0.040(2) 1.000 Uani d
F(16) -0.1303(3) -0.4159(7) 0.6305(2) 0.051(2) 1.000 Uani d
F(17) -0.1545(4) -0.6264(9) 0.5541(3) 0.096(3) 1.000 Uani d
F(18) -0.1095(4) -0.5585(9) 0.4708(3) 0.095(3) 1.000 Uani d
F(19) -0.0356(4) -0.2812(9) 0.4680(2) 0.078(2) 1.000 Uani d
F(20) -0.0074(3) -0.0723(6) 0.5453(2) 0.042(2) 1.000 Uani d
O(1) 0.2028(3) 0.3730(8) 0.9030(2) 0.031(2) 1.000 Uani d
N(1) -0.1013(3) 0.0585(8) 0.6844(2) 0.025(2) 1.000 Uani d
N(2) -0.0641(3) 0.2425(8) 0.7789(2) 0.024(2) 1.000 Uani d
N(3) 0.2195(3) 0.2275(8) 0.8353(2) 0.021(2) 1.000 Uani d
N(4) 0.1514(3) -0.1292(8) 0.6851(2) 0.022(2) 1.000 Uani d
C(1) -0.1091(4) -0.043(1) 0.6435(3) 0.023(2) 1.000 Uani d
C(2) -0.1867(4) -0.046(1) 0.6136(3) 0.025(2) 1.000 Uani d
C(3) -0.2247(4) 0.051(1) 0.6352(3) 0.027(2) 1.000 Uani d
C(4) -0.1714(4) 0.118(1) 0.6805(3) 0.026(2) 1.000 Uani d
C(5) -0.1896(4) 0.218(1) 0.7160(3) 0.028(2) 1.000 Uani d
C(6) -0.1403(4) 0.269(1) 0.7623(3) 0.022(2) 1.000 Uani d
C(7) -0.1606(4) 0.359(1) 0.8008(3) 0.031(2) 1.000 Uani d
C(8) -0.0999(5) 0.381(1) 0.8394(3) 0.031(2) 1.000 Uani d
C(9) -0.0367(4) 0.310(1) 0.8262(3) 0.026(2) 1.000 Uani d
C(10) 0.0382(4) 0.321(1) 0.8550(3) 0.028(2) 1.000 Uani d
C(11) 0.0960(4) 0.261(1) 0.8370(3) 0.026(2) 1.000 Uani d
C(12) 0.1771(4) 0.290(1) 0.8602(3) 0.024(2) 1.000 Uani d
C(13) 0.1673(4) 0.145(1) 0.7934(3) 0.023(2) 1.000 Uani d
C(14) 0.0932(4) 0.175(1) 0.7935(3) 0.026(2) 1.000 Uani d
C(15) 0.1915(4) 0.0504(9) 0.7614(3) 0.019(2) 1.000 Uani d
C(16) 0.1355(4) -0.021(1) 0.7201(3) 0.021(2) 1.000 Uani d
C(17) 0.0883(4) -0.174(1) 0.6518(3) 0.021(2) 1.000 Uani d
C(18) 0.0263(4) -0.101(1) 0.6630(3) 0.024(2) 1.000 Uani d
C(19) 0.0581(4) -0.004(1) 0.7064(3) 0.023(2) 1.000 Uani d
C(20) -0.0502(4) -0.123(1) 0.6334(3) 0.023(2) 1.000 Uani d
C(21) -0.2694(4) 0.277(1) 0.7020(3) 0.023(2) 1.000 Uani d
C(22) -0.3168(5) 0.235(1) 0.7302(3) 0.030(2) 1.000 Uani d
C(23) -0.3904(5) 0.289(1) 0.7161(3) 0.034(3) 1.000 Uani d
C(24) -0.4192(4) 0.385(1) 0.6739(4) 0.036(2) 1.000 Uani d
C(25) -0.3731(5) 0.428(1) 0.6453(3) 0.032(2) 1.000 Uani d
C(26) -0.2991(4) 0.374(1) 0.6599(3) 0.028(2) 1.000 Uani d
C(27) 0.0567(4) 0.391(1) 0.9062(3) 0.036(2) 1.000 Uani d
C(28) 0.0761(7) 0.300(2) 0.9491(4) 0.063(4) 1.000 Uani d
C(29) 0.0960(7) 0.366(2) 0.9978(4) 0.076(5) 1.000 Uani d
C(30) 0.0978(6) 0.527(2) 1.0021(4) 0.058(4) 1.000 Uani d
C(31) 0.0699(9) 0.618(2) 0.9616(5) 0.084(5) 1.000 Uani d
C(32) 0.0545(8) 0.551(2) 0.9144(4) 0.070(4) 1.000 Uani d
C(33) 0.2844(5) 0.391(1) 0.9237(3) 0.038(2) 1.000 Uani d
C(34) 0.3004(5) 0.457(2) 0.9765(4) 0.055(3) 1.000 Uani d
C(35) 0.2729(4) 0.021(1) 0.7702(3) 0.026(2) 1.000 Uani d
C(36) 0.3064(4) 0.067(1) 0.7344(3) 0.025(2) 1.000 Uani d
C(37) 0.3828(5) 0.052(1) 0.7429(4) 0.037(3) 1.000 Uani d
C(38) 0.4267(5) -0.012(1) 0.7872(4) 0.042(3) 1.000 Uani d
C(39) 0.3955(5) -0.063(1) 0.8229(4) 0.039(3) 1.000 Uani d
C(40) 0.3185(5) -0.044(1) 0.8149(3) 0.031(2) 1.000 Uani d
C(41) -0.0689(4) -0.235(1) 0.5903(3) 0.024(2) 1.000 Uani d
C(42) -0.1042(4) -0.379(1) 0.5912(3) 0.037(2) 1.000 Uani d
C(43) -0.1199(6) -0.487(1) 0.5494(5) 0.059(4) 1.000 Uani d
C(44) -0.0959(6) -0.453(2) 0.5090(4) 0.060(4) 1.000 Uani d
C(45) -0.0593(6) -0.311(1) 0.5076(4) 0.047(3) 1.000 Uani d
C(46) -0.0441(5) -0.208(1) 0.5479(3) 0.031(2) 1.000 Uani d
H(2) -0.2075 -0.1070 0.5835 0.030 1.000 Uiso c
H(3) -0.2769 0.0727 0.6232 0.033 1.000 Uiso c
H(4) 0.2001 -0.1637 0.6859 0.026 1.000 Uiso c
H(7) -0.2094 0.3958 0.7987 0.037 1.000 Uiso c
H(8) -0.0974 0.4330 0.8703 0.038 1.000 Uiso c
H(17) 0.0844 -0.2460 0.6238 0.026 1.000 Uiso c
H(33) 0.3082 0.2899 0.9246 0.045 1.000 Uiso c
H(33) 0.3021 0.4636 0.9034 0.045 1.000 Uiso c
H(34) 0.2872 0.3784 0.9974 0.066 1.000 Uiso c
H(34) 0.3522 0.4809 0.9900 0.066 1.000 Uiso c
H(34) 0.2717 0.5511 0.9757 0.066 1.000 Uiso c

loop_
_atom_site_aniso_label
_atom_site_aniso_U_11
_atom_site_aniso_U_22
_atom_site_aniso_U_33
_atom_site_aniso_U_12
_atom_site_aniso_U_13
_atom_site_aniso_U_23
Ag(1) 0.0128(2) 0.0361(3) 0.0250(3) 0.0010(3) 0.0056(2) 0.0019(3)
F(1) 0.031(3) 0.042(3) 0.040(3) -0.001(3) 0.020(2) 0.005(3)
F(2) 0.020(3) 0.052(4) 0.081(4) -0.008(3) 0.029(3) -0.020(3)
F(3) 0.016(3) 0.058(4) 0.079(4) 0.015(3) 0.001(3) -0.019(3)
F(4) 0.033(3) 0.045(3) 0.050(3) 0.010(3) -0.007(2) 0.005(3)
F(5) 0.025(2) 0.047(3) 0.042(3) -0.001(2) 0.007(2) 0.012(2)
F(6) 0.25(1) 0.108(7) 0.046(4) -0.117(8) -0.013(6) 0.026(5)
F(7) 0.20(1) 0.160(9) 0.027(4) -0.092(8) -0.008(5) 0.026(5)
F(8) 0.083(5) 0.153(8) 0.027(3) 0.026(5) 0.009(3) -0.027(4)
F(9) 0.41(2) 0.076(6) 0.058(5) 0.080(9) 0.022(8) -0.029(5)
F(10) 0.159(8) 0.055(4) 0.053(4) 0.041(5) 0.014(4) 0.005(4)
F(11) 0.028(2) 0.037(3) 0.041(3) 0.005(2) 0.018(2) 0.006(3)
F(12) 0.035(3) 0.050(4) 0.086(4) -0.014(3) 0.040(3) -0.014(3)
F(13) 0.015(3) 0.071(4) 0.103(5) 0.001(3) 0.010(3) -0.036(4)
F(14) 0.042(3) 0.064(4) 0.047(3) 0.017(3) -0.016(3) -0.006(3)
F(15) 0.041(3) 0.046(4) 0.029(3) 0.008(3) 0.003(2) 0.008(2)
F(16) 0.038(3) 0.050(4) 0.070(4) -0.018(3) 0.024(3) 0.003(3)
F(17) 0.073(5) 0.065(5) 0.146(7) -0.037(4) 0.029(5) -0.041(5)
F(18) 0.084(5) 0.090(6) 0.100(6) -0.005(5) 0.014(4) -0.073(5)
F(19) 0.102(6) 0.097(6) 0.039(3) -0.001(5) 0.029(4) -0.023(4)
F(20) 0.049(3) 0.050(4) 0.031(3) 0.000(3) 0.018(2) 0.009(2)
O(1) 0.017(3) 0.046(4) 0.027(3) 0.004(3) 0.003(2) -0.013(3)
N(1) 0.013(3) 0.030(4) 0.028(4) -0.000(3) 0.003(3) 0.001(3)
N(2) 0.014(3) 0.032(4) 0.027(4) 0.005(3) 0.006(3) 0.004(3)
N(3) 0.011(3) 0.025(4) 0.024(3) 0.004(3) 0.003(3) -0.001(3)
N(4) 0.010(3) 0.029(4) 0.026(3) 0.001(3) 0.006(2) 0.004(3)
C(1) 0.012(4) 0.034(5) 0.018(4) 0.000(4) -0.000(3) 0.002(4)
C(2) 0.017(4) 0.037(5) 0.021(4) -0.002(4) 0.005(3) 0.001(4)
C(3) 0.006(3) 0.038(5) 0.031(4) 0.001(3) -0.004(3) 0.008(4)
C(4) 0.015(4) 0.033(5) 0.031(4) 0.007(4) 0.008(3) 0.010(4)
C(5) 0.017(4) 0.034(5) 0.034(5) 0.002(4) 0.010(3) 0.004(4)
C(6) 0.016(4) 0.029(5) 0.024(4) 0.004(3) 0.010(3) 0.007(4)
C(7) 0.020(4) 0.046(6) 0.030(4) 0.012(4) 0.013(3) 0.005(4)
C(8) 0.025(4) 0.044(5) 0.028(4) 0.011(5) 0.013(3) 0.003(5)
C(9) 0.012(4) 0.050(5) 0.018(4) 0.013(4) 0.008(3) 0.007(4)
C(10) 0.015(4) 0.044(5) 0.023(4) 0.011(4) 0.003(3) 0.007(4)
C(11) 0.013(4) 0.036(5) 0.027(4) -0.000(4) 0.002(3) 0.000(4)
C(12) 0.020(4) 0.029(5) 0.022(4) 0.000(4) 0.004(3) 0.004(4)
C(13) 0.016(4) 0.025(5) 0.024(4) -0.000(3) -0.000(3) 0.005(3)
C(14) 0.018(4) 0.039(5) 0.021(4) -0.000(4) 0.007(3) 0.007(4)
C(15) 0.012(3) 0.023(4) 0.022(4) -0.001(3) 0.007(3) 0.004(3)
C(16) 0.018(4) 0.023(4) 0.022(4) -0.003(3) 0.004(3) 0.004(3)
C(17) 0.017(4) 0.025(4) 0.020(4) -0.004(3) 0.005(3) -0.001(3)
C(18) 0.015(4) 0.027(5) 0.028(4) -0.002(4) 0.005(3) 0.004(4)
C(19) 0.016(4) 0.031(5) 0.024(4) -0.000(4) 0.006(3) 0.004(4)
C(20) 0.014(3) 0.031(4) 0.023(4) -0.005(4) 0.006(3) 0.004(4)
C(21) 0.008(3) 0.026(4) 0.033(4) 0.002(3) 0.004(3) -0.008(4)
C(22) 0.022(4) 0.031(5) 0.040(5) -0.003(4) 0.015(4) -0.004(4)
C(23) 0.021(4) 0.040(6) 0.047(5) -0.008(4) 0.018(4) -0.019(5)
C(24) 0.011(4) 0.038(5) 0.057(6) 0.007(4) 0.008(4) -0.007(5)
C(25) 0.022(4) 0.023(5) 0.044(5) 0.007(4) -0.003(4) 0.001(4)
C(26) 0.013(3) 0.026(4) 0.045(5) -0.005(4) 0.008(3) -0.008(5)
C(27) 0.019(4) 0.071(7) 0.017(4) 0.013(5) 0.002(3) 0.003(5)
C(28) 0.067(8) 0.087(9) 0.024(5) -0.053(7) -0.004(5) 0.013(6)
C(29) 0.058(8) 0.14(1) 0.028(6) -0.045(9) 0.006(5) 0.005(8)
C(30) 0.040(6) 0.11(1) 0.017(5) 0.027(7) 0.006(4) -0.003(6)
C(31) 0.11(1) 0.076(9) 0.054(8) 0.037(9) 0.009(7) -0.042(8)
C(32) 0.12(1) 0.068(8) 0.020(5) 0.041(8) 0.017(6) 0.005(5)
C(33) 0.022(4) 0.048(6) 0.037(5) 0.004(5) 0.000(3) -0.008(5)
C(34) 0.033(5) 0.086(8) 0.043(6) -0.009(6) 0.005(5) -0.022(6)
C(35) 0.016(4) 0.030(5) 0.028(4) 0.006(4) -0.000(3) -0.008(4)
C(36) 0.020(4) 0.026(5) 0.030(4) -0.005(4) 0.009(3) -0.008(4)
C(37) 0.021(4) 0.035(5) 0.062(6) -0.002(4) 0.023(5) -0.012(5)
C(38) 0.018(4) 0.046(6) 0.064(7) -0.005(4) 0.012(4) -0.032(5)
C(39) 0.018(4) 0.047(6) 0.038(5) 0.004(4) -0.013(4) -0.015(4)
C(40) 0.027(5) 0.027(5) 0.033(5) 0.004(4) 0.001(4) -0.005(4)
C(41) 0.019(4) 0.027(5) 0.022(4) 0.004(4) 0.001(3) 0.003(4)
C(42) 0.020(4) 0.040(5) 0.047(5) 0.005(5) 0.006(4) -0.006(5)
C(43) 0.032(6) 0.044(7) 0.093(9) -0.014(5) 0.007(6) -0.028(7)
C(44) 0.046(7) 0.080(9) 0.051(7) 0.006(7) 0.011(6) -0.037(7)
C(45) 0.041(6) 0.059(7) 0.039(6) 0.005(6) 0.009(5) -0.014(5)
C(46) 0.018(4) 0.042(6) 0.031(5) 0.003(4) 0.005(3) 0.001(4)

loop_
_atom_type_symbol
_atom_type_oxidation_number
_atom_type_number_in_cell
_atom_type_scat_dispersion_real
_atom_type_scat_dispersion_imag
_atom_type_scat_source
C 0 184 0.002 0.002
;International Tables for Crystallography
(1992, Vol. C, Table 6.1.1.2)
;
H 0 44 0.000 0.000
;International Tables for Crystallography
(1992, Vol. C, Table 6.1.1.2)
;
N 0 16 0.004 0.003
;International Tables for Crystallography
(1992, Vol. C, Table 6.1.1.2)
;
F 0 80 0.014 0.010
;International Tables for Crystallography
(1992, Vol. C, Table 6.1.1.2)
;
Ag 0 4 -1.085 1.101
;International Tables for Crystallography
(1992, Vol. C, Tables 4.2.6.8 and 6.1.1.1)
;
O 0 4 0.008 0.006
;International Tables for Crystallography
(1992, Vol. C, Table 6.1.1.2)
;

loop_
_geom_angle_atom_site_label_1
_geom_angle_atom_site_label_2
_geom_angle_atom_site_label_3
_geom_angle
_geom_angle_publ_flag
N(1) Ag(1) N(2) 90.7(3) ?
N(1) Ag(1) C(14) 177.6(3) ?
N(1) Ag(1) C(19) 91.6(3) ?
N(2) Ag(1) C(14) 91.3(3) ?
N(2) Ag(1) C(19) 177.7(2) ?
C(14) Ag(1) C(19) 86.5(3) ?
C(12) O(1) C(33) 116.9(7) ?
Ag(1) N(1) C(1) 127.6(5) ?
Ag(1) N(1) C(4) 125.1(5) ?
C(1) N(1) C(4) 107.3(6) ?
Ag(1) N(2) C(6) 126.1(5) ?
Ag(1) N(2) C(9) 126.6(5) ?
C(6) N(2) C(9) 107.3(7) ?
C(12) N(3) C(13) 103.9(6) ?
C(16) N(4) C(17) 109.2(6) ?
C(16) N(4) H(4N) 125.3 no
C(17) N(4) H(4N) 125.6 no
N(1) C(1) C(2) 108.5(7) ?
N(1) C(1) C(20) 124.4(6) ?
C(2) C(1) C(20) 127.1(7) ?
C(1) C(2) C(3) 108.3(7) ?
C(1) C(2) H(2) 125.9 no
C(3) C(2) H(2) 125.8 no
C(2) C(3) C(4) 107.4(6) ?
C(2) C(3) H(3) 126.3 no
C(4) C(3) H(3) 126.3 no
N(1) C(4) C(3) 108.5(7) ?
N(1) C(4) C(5) 126.0(6) ?
C(3) C(4) C(5) 125.4(7) ?
C(4) C(5) C(6) 126.1(7) ?
C(4) C(5) C(21) 116.6(6) ?
C(6) C(5) C(21) 117.3(8) ?
N(2) C(6) C(5) 125.5(8) ?
N(2) C(6) C(7) 108.6(6) ?
C(5) C(6) C(7) 125.9(7) ?
C(6) C(7) C(8) 108.3(8) ?
C(6) C(7) H(7) 126.0 no
C(8) C(7) H(7) 125.7 no
C(7) C(8) C(9) 107.9(8) ?
C(7) C(8) H(8) 126.0 no
C(9) C(8) H(8) 126.1 no
N(2) C(9) C(8) 108.0(6) ?
N(2) C(9) C(10) 126.3(8) ?
C(8) C(9) C(10) 125.5(7) ?
C(9) C(10) C(11) 121.4(7) ?
C(9) C(10) C(27) 118.6(8) ?
C(11) C(10) C(27) 120.0(6) ?
C(10) C(11) C(12) 125.6(7) ?
C(10) C(11) C(14) 131.2(7) ?
C(12) C(11) C(14) 102.9(7) ?
O(1) C(12) N(3) 124.3(7) ?
O(1) C(12) C(11) 121.2(8) ?
N(3) C(12) C(11) 114.5(7) ?
N(3) C(13) C(14) 110.0(7) ?
N(3) C(13) C(15) 121.2(7) ?
C(14) C(13) C(15) 128.8(7) ?
Ag(1) C(14) C(11) 122.6(6) ?
Ag(1) C(14) C(13) 128.9(6) ?
C(11) C(14) C(13) 108.5(6) ?
C(13) C(15) C(16) 117.0(7) ?
C(13) C(15) C(35) 121.2(6) ?
C(16) C(15) C(35) 121.8(7) ?
N(4) C(16) C(15) 123.8(7) ?
N(4) C(16) C(19) 107.3(6) ?
C(15) C(16) C(19) 128.9(8) ?
N(4) C(17) C(18) 110.1(7) ?
N(4) C(17) H(17) 124.9 no
C(18) C(17) H(17) 125.0 no
C(17) C(18) C(19) 105.6(6) ?
C(17) C(18) C(20) 124.1(7) ?
C(19) C(18) C(20) 130.3(8) ?
Ag(1) C(19) C(16) 129.4(6) ?
Ag(1) C(19) C(18) 122.7(6) ?
C(16) C(19) C(18) 107.8(7) ?
C(1) C(20) C(18) 122.9(7) ?
C(1) C(20) C(41) 117.3(6) ?
C(18) C(20) C(41) 119.7(7) ?
C(5) C(21) C(22) 121.9(7) ?
C(5) C(21) C(26) 121.2(8) ?
C(22) C(21) C(26) 117.0(7) ?
F(1) C(22) C(21) 121.5(7) ?
F(1) C(22) C(23) 117.7(9) ?
C(21) C(22) C(23) 120.8(8) ?
F(2) C(23) C(22) 119.8(8) ?
F(2) C(23) C(24) 118.8(7) ?
C(22) C(23) C(24) 121.3(9) ?
F(3) C(24) C(23) 120.6(9) ?
F(3) C(24) C(25) 120.5(8) ?
C(23) C(24) C(25) 118.9(8) ?
F(4) C(25) C(24) 120.4(7) ?
F(4) C(25) C(26) 120.3(9) ?
C(24) C(25) C(26) 119.3(8) ?
F(5) C(26) C(21) 119.6(7) ?
F(5) C(26) C(25) 117.8(7) ?
C(21) C(26) C(25) 122.7(8) ?
C(10) C(27) C(28) 123(1) ?
C(10) C(27) C(32) 122.6(8) ?
C(28) C(27) C(32) 114.8(9) ?
F(6) C(28) C(27) 117.9(9) ?
F(6) C(28) C(29) 119(1) ?
C(27) C(28) C(29) 123(1) ?
F(7) C(29) C(28) 119(1) ?
F(7) C(29) C(30) 122(1) ?
C(28) C(29) C(30) 118(1) ?
F(8) C(30) C(29) 119(1) ?
F(8) C(30) C(31) 120(1) ?
C(29) C(30) C(31) 120(1) ?
F(9) C(31) C(30) 119(1) ?
F(9) C(31) C(32) 121(1) ?
C(30) C(31) C(32) 119(1) ?
F(10) C(32) C(27) 117.0(9) ?
F(10) C(32) C(31) 119(1) ?
C(27) C(32) C(31) 123(1) ?
O(1) C(33) C(34) 107.0(8) ?
O(1) C(33) H(33a) 110.1 no
O(1) C(33) H(33b) 110.1 no
C(34) C(33) H(33a) 110.1 no
C(34) C(33) H(33b) 110.1 no
H(33a) C(33) H(33b) 109.3 no
C(33) C(34) H(34a) 109.4 no
C(33) C(34) H(34b) 109.6 no
C(33) C(34) H(34c) 109.5 no
H(34a) C(34) H(34b) 109.4 no
H(34a) C(34) H(34c) 109.4 no
H(34b) C(34) H(34c) 109.6 no
C(15) C(35) C(36) 120.4(7) ?
C(15) C(35) C(40) 122.2(8) ?
C(36) C(35) C(40) 117.3(8) ?
F(11) C(36) C(35) 121.3(7) ?
F(11) C(36) C(37) 116.8(8) ?
C(35) C(36) C(37) 121.9(8) ?
F(12) C(37) C(36) 119.8(8) ?
F(12) C(37) C(38) 120.4(8) ?
C(36) C(37) C(38) 120(1) ?
F(13) C(38) C(37) 121(1) ?
F(13) C(38) C(39) 118.7(8) ?
C(37) C(38) C(39) 120.2(9) ?
F(14) C(39) C(38) 120.6(8) ?
F(14) C(39) C(40) 119.5(9) ?
C(38) C(39) C(40) 119.8(8) ?
F(15) C(40) C(35) 121.2(8) ?
F(15) C(40) C(39) 118.0(7) ?
C(35) C(40) C(39) 120.9(9) ?
C(20) C(41) C(42) 122.5(8) ?
C(20) C(41) C(46) 121.0(7) ?
C(42) C(41) C(46) 116.1(8) ?
F(16) C(42) C(41) 120.3(8) ?
F(16) C(42) C(43) 118.2(9) ?
C(41) C(42) C(43) 121.3(9) ?
F(17) C(43) C(42) 117(1) ?
F(17) C(43) C(44) 123(1) ?
C(42) C(43) C(44) 120(1) ?
F(18) C(44) C(43) 119(1) ?
F(18) C(44) C(45) 121(1) ?
C(43) C(44) C(45) 120(1) ?
F(19) C(45) C(44) 119(1) ?
F(19) C(45) C(46) 121(1) ?
C(44) C(45) C(46) 120(1) ?
F(20) C(46) C(41) 119.3(8) ?
F(20) C(46) C(45) 118.0(9) ?
C(41) C(46) C(45) 122.6(9) ?

loop_
_geom_bond_atom_site_label_1
_geom_bond_atom_site_label_2
_geom_bond_distance
_geom_bond_publ_flag
Ag(1) N(1) 2.064(5) ?
Ag(1) N(2) 2.047(7) ?
Ag(1) C(14) 2.011(7) ?
Ag(1) C(19) 1.987(9) ?
F(1) C(22) 1.32(1) ?
F(2) C(23) 1.36(1) ?
F(3) C(24) 1.326(9) ?
F(4) C(25) 1.31(1) ?
F(5) C(26) 1.33(1) ?
F(6) C(28) 1.37(2) ?
F(7) C(29) 1.36(2) ?
F(8) C(30) 1.37(1) ?
F(9) C(31) 1.29(2) ?
F(10) C(32) 1.31(1) ?
F(11) C(36) 1.331(9) ?
F(12) C(37) 1.36(1) ?
F(13) C(38) 1.36(1) ?
F(14) C(39) 1.33(1) ?
F(15) C(40) 1.33(1) ?
F(16) C(42) 1.36(1) ?
F(17) C(43) 1.35(1) ?
F(18) C(44) 1.34(1) ?
F(19) C(45) 1.33(1) ?
F(20) C(46) 1.33(1) ?
O(1) C(12) 1.327(9) ?
O(1) C(33) 1.467(9) ?
N(1) C(1) 1.38(1) ?
N(1) C(4) 1.38(1) ?
N(2) C(6) 1.378(9) ?
N(2) C(9) 1.37(1) ?
N(3) C(12) 1.31(1) ?
N(3) C(13) 1.440(9) ?
N(4) C(16) 1.42(1) ?
N(4) C(17) 1.310(9) ?
N(4) H(4N) 0.95 no
C(1) C(2) 1.437(9) ?
C(1) C(20) 1.39(1) ?
C(2) C(3) 1.34(1) ?
C(2) H(2) 0.95 no
C(3) C(4) 1.45(1) ?
C(3) H(3) 0.95 no
C(4) C(5) 1.41(1) ?
C(5) C(6) 1.40(1) ?
C(5) C(21) 1.51(1) ?
C(6) C(7) 1.44(1) ?
C(7) C(8) 1.31(1) ?
C(7) H(7) 0.95 no
C(8) C(9) 1.46(1) ?
C(8) H(8) 0.95 no
C(9) C(10) 1.39(1) ?
C(10) C(11) 1.42(1) ?
C(10) C(27) 1.47(1) ?
C(11) C(12) 1.48(1) ?
C(11) C(14) 1.38(1) ?
C(13) C(14) 1.41(1) ?
C(13) C(15) 1.37(1) ?
C(15) C(16) 1.422(9) ?
C(15) C(35) 1.49(1) ?
C(16) C(19) 1.39(1) ?
C(17) C(18) 1.43(1) ?
C(17) H(17) 0.96 no
C(18) C(19) 1.42(1) ?
C(18) C(20) 1.427(9) ?
C(20) C(41) 1.47(1) ?
C(21) C(22) 1.39(1) ?
C(21) C(26) 1.39(1) ?
C(22) C(23) 1.39(1) ?
C(23) C(24) 1.38(1) ?
C(24) C(25) 1.38(1) ?
C(25) C(26) 1.39(1) ?
C(27) C(28) 1.36(1) ?
C(27) C(32) 1.35(2) ?
C(28) C(29) 1.40(2) ?
C(29) C(30) 1.34(2) ?
C(30) C(31) 1.32(2) ?
C(31) C(32) 1.37(2) ?
C(33) C(34) 1.50(1) ?
C(33) H(33a) 0.95 no
C(33) H(33b) 0.95 no
C(34) H(34a) 0.95 no
C(34) H(34b) 0.95 no
C(34) H(34c) 0.95 no
C(35) C(36) 1.38(1) ?
C(35) C(40) 1.38(1) ?
C(36) C(37) 1.38(1) ?
C(37) C(38) 1.36(1) ?
C(38) C(39) 1.36(2) ?
C(39) C(40) 1.40(1) ?
C(41) C(42) 1.37(1) ?
C(41) C(46) 1.41(1) ?
C(42) C(43) 1.42(2) ?
C(43) C(44) 1.36(2) ?
C(44) C(45) 1.37(2) ?
C(45) C(46) 1.37(1) ?

loop_
_geom_contact_atom_site_label_1
_geom_contact_atom_site_label_2
_geom_contact_distance
_geom_contact_site_symmetry_2
_geom_contact_publ_flag
Ag(1) F(13) 3.142(7) 2_556 no
Ag(1) F(3) 3.168(6) 2_446 no
Ag(1) F(2) 3.391(5) 2_446 no
Ag(1) C(38) 3.59(1) 2_556 no
F(1) C(7) 3.02(1) 2_446 no
F(1) C(26) 3.108(9) 2_446 no
F(1) F(5) 3.177(7) 2_446 no
F(1) C(21) 3.263(9) 2_446 no
F(1) C(6) 3.350(9) 2_446 no
F(1) F(16) 3.484(9) 2_456 no
F(1) C(5) 3.57(1) 2_446 no
F(2) F(12) 2.911(7) 1_455 no
F(2) F(13) 3.100(9) 1_455 no
F(2) N(1) 3.252(9) 2_456 no
F(2) F(10) 3.277(8) 2_446 no
F(2) C(1) 3.479(9) 2_456 no
F(2) F(16) 3.585(8) 2_456 no
F(3) F(10) 2.619(9) 2_446 no
F(3) N(2) 3.072(9) 2_456 no
F(3) C(9) 3.18(1) 2_456 no
F(3) C(14) 3.31(1) 2_456 no
F(3) F(6) 3.339(9) 2_456 no
F(3) C(10) 3.35(1) 2_456 no
F(3) C(11) 3.39(1) 2_456 no
F(4) F(7) 3.11(1) 4_454 no
F(4) C(8) 3.39(1) 2_456 no
F(4) F(6) 3.44(1) 2_456 no
F(4) C(9) 3.52(1) 2_456 no
F(5) F(16) 2.740(8) 1_565 no
F(5) F(7) 3.259(9) 4_454 no
F(5) F(17) 3.30(1) 1_565 no
F(6) F(9) 3.15(1) 1_545 no
F(7) C(25) 3.35(1) 4 no
F(7) C(26) 3.43(1) 4 no
F(7) F(9) 3.50(2) 3_567 no
F(7) C(3) 3.60(1) 4 no
F(8) C(8) 3.20(1) 3_567 no
F(8) C(3) 3.404(9) 4 no
F(8) C(2) 3.58(1) 4 no
F(10) F(12) 2.86(1) 2_556 no
F(10) C(24) 2.86(1) 2_456 no
F(10) C(23) 3.20(1) 2_456 no
F(11) F(15) 2.677(7) 2_556 no
F(11) C(40) 3.12(1) 2_556 no
F(11) N(3) 3.463(8) 2_546 no
F(11) C(12) 3.47(1) 2_546 no
F(11) O(1) 3.540(8) 2_546 no
F(11) C(35) 3.57(1) 2_556 no
F(12) C(11) 3.11(1) 2_546 no
F(12) C(10) 3.22(1) 2_546 no
F(12) C(12) 3.365(9) 2_546 no
F(12) C(14) 3.58(1) 2_546 no
F(13) F(16) 2.780(7) 2_556 no
F(13) N(2) 3.30(1) 2_546 no
F(13) C(42) 3.34(1) 2_556 no
F(13) C(14) 3.58(1) 2_546 no
F(14) F(19) 2.801(8) 4_545 no
F(14) C(42) 3.59(1) 2_556 no
F(14) F(18) 3.59(1) 4_545 no
F(15) F(18) 3.480(8) 4_545 no
F(17) C(34) 3.43(1) 4_444 no
F(18) F(19) 3.04(1) 3_546 no
F(18) C(45) 3.22(1) 3_546 no
F(18) C(33) 3.43(1) 4_444 no
F(19) F(20) 3.103(9) 3_556 no
F(19) C(44) 3.23(1) 3_546 no
F(20) F(20) 2.87(1) 3_556 no
N(1) C(23) 3.59(1) 2_446 no
N(2) C(24) 3.30(1) 2_446 no
N(3) N(4) 2.903(9) 2_556 no
N(3) C(36) 3.37(1) 2_556 no
N(4) C(36) 3.31(1) 2_546 no
N(4) C(35) 3.31(1) 2_546 no
N(4) C(37) 3.49(1) 2_546 no
N(4) C(40) 3.50(1) 2_546 no
N(4) C(33) 3.57(1) 2_546 no
C(3) C(7) 3.56(1) 2_446 no
C(7) C(22) 3.24(1) 2_456 no
C(11) C(37) 3.39(1) 2_556 no
C(12) C(37) 3.49(1) 2_556 no
C(12) C(36) 3.57(1) 2_556 no
C(13) C(37) 3.58(1) 2_556 no
C(14) C(37) 3.37(1) 2_556 no
C(14) C(38) 3.38(1) 2_556 no
C(17) C(39) 3.31(1) 2_546 no
C(17) C(38) 3.33(1) 2_546 no
C(17) C(40) 3.52(1) 2_546 no

loop_
_geom_hbond_atom_site_label_D
_geom_hbond_atom_site_label_H
_geom_hbond_atom_site_label_A
_geom_hbond_distance_DH
_geom_hbond_distance_HA
_geom_hbond_distance_DA
_geom_hbond_angle_DHA
_geom_hbond_site_symmetry_A
N(4) H(4N) N(3) 0.95 1.99 2.903(9) 159.6 2_546

loop_
_geom_torsion_atom_site_label_1
_geom_torsion_atom_site_label_2
_geom_torsion_atom_site_label_3
_geom_torsion_atom_site_label_4
_geom_torsion
_geom_torsion_publ_flag
Ag(1) N(1) C(1) C(2) -178.9(6) no
Ag(1) N(1) C(1) C(20) -1(1) no
Ag(1) N(1) C(4) C(3) 178.5(6) no
Ag(1) N(1) C(4) C(5) -5(1) no
Ag(1) N(2) C(6) C(5) -1(1) no
Ag(1) N(2) C(6) C(7) 178.7(6) no
Ag(1) N(2) C(9) C(8) -177.5(6) no
Ag(1) N(2) C(9) C(10) 8(1) no
Ag(1) C(14) C(11) C(10) 1(1) no
Ag(1) C(14) C(11) C(12) -173.5(6) no
Ag(1) C(14) C(13) N(3) 171.9(6) no
Ag(1) C(14) C(13) C(15) -10(1) no
Ag(1) C(19) C(16) N(4) 175.5(6) no
Ag(1) C(19) C(16) C(15) -3(1) no
Ag(1) C(19) C(18) C(17) -176.4(6) no
Ag(1) C(19) C(18) C(20) 6(1) no
F(1) C(22) C(21) C(5) -0(1) no
F(1) C(22) C(21) C(26) 178.9(7) no
F(1) C(22) C(23) F(2) -1(1) no
F(1) C(22) C(23) C(24) -178.7(8) no
F(2) C(23) C(22) C(21) 177.8(8) no
F(2) C(23) C(24) F(3) 1(1) no
F(2) C(23) C(24) C(25) -177.9(8) no
F(3) C(24) C(23) C(22) 178.7(8) no
F(3) C(24) C(25) F(4) 1(1) no
F(3) C(24) C(25) C(26) -179.0(8) no
F(4) C(25) C(24) C(23) 179.8(8) no
F(4) C(25) C(26) F(5) 1(1) no
F(4) C(25) C(26) C(21) -179.5(8) no
F(5) C(26) C(21) C(5) -1(1) no
F(5) C(26) C(21) C(22) 179.5(7) no
F(5) C(26) C(25) C(24) -179.5(8) no
F(6) C(28) C(27) C(10) 4(2) no
F(6) C(28) C(27) C(32) -177(1) no
F(6) C(28) C(29) F(7) 1(2) no
F(6) C(28) C(29) C(30) 172(1) no
F(7) C(29) C(28) C(27) -173(1) no
F(7) C(29) C(30) F(8) -9(2) no
F(7) C(29) C(30) C(31) -178(1) no
F(8) C(30) C(29) C(28) -180(1) no
F(8) C(30) C(31) F(9) 4(2) no
F(8) C(30) C(31) C(32) 176(1) no
F(9) C(31) C(30) C(29) 174(2) no
F(9) C(31) C(32) F(10) -10(2) no
F(9) C(31) C(32) C(27) -179(2) no
F(10) C(32) C(27) C(10) 9(2) no
F(10) C(32) C(27) C(28) -169(1) no
F(10) C(32) C(31) C(30) 178(1) no
F(11) C(36) C(35) C(15) -3(1) no
F(11) C(36) C(35) C(40) -179.5(7) no
F(11) C(36) C(37) F(12) 1(1) no
F(11) C(36) C(37) C(38) 179.5(8) no
F(12) C(37) C(36) C(35) -177.2(8) no
F(12) C(37) C(38) F(13) -1(2) no
F(12) C(37) C(38) C(39) 179.3(9) no
F(13) C(38) C(37) C(36) -179.7(8) no
F(13) C(38) C(39) F(14) 2(1) no
F(13) C(38) C(39) C(40) 177.7(9) no
F(14) C(39) C(38) C(37) -178.4(9) no
F(14) C(39) C(40) F(15) -1(1) no
F(14) C(39) C(40) C(35) 178.4(8) no
F(15) C(40) C(35) C(15) 3(1) no
F(15) C(40) C(35) C(36) 178.9(7) no
F(15) C(40) C(39) C(38) -176.9(8) no
F(16) C(42) C(41) C(20) 7(1) no
F(16) C(42) C(41) C(46) -179.9(7) no
F(16) C(42) C(43) F(17) -5(1) no
F(16) C(42) C(43) C(44) 178.9(9) no
F(17) C(43) C(42) C(41) 179.6(8) no
F(17) C(43) C(44) F(18) 3(2) no
F(17) C(43) C(44) C(45) -178(1) no
F(18) C(44) C(43) C(42) 178.2(9) no
F(18) C(44) C(45) F(19) -2(2) no
F(18) C(44) C(45) C(46) -178.0(9) no
F(19) C(45) C(44) C(43) 179(1) no
F(19) C(45) C(46) F(20) 3(1) no
F(19) C(45) C(46) C(41) 179.5(8) no
F(20) C(46) C(41) C(20) -5(1) no
F(20) C(46) C(41) C(42) -178.0(7) no
F(20) C(46) C(45) C(44) 178.9(9) no
O(1) C(12) N(3) C(13) 177.7(8) no
O(1) C(12) C(11) C(10) 4(1) no
O(1) C(12) C(11) C(14) 178.8(7) no
N(1) Ag(1) N(2) C(6) -4.3(7) no
N(1) Ag(1) N(2) C(9) 173.2(7) no
N(1) Ag(1) C(14) C(11) 150(7) no
N(1) Ag(1) C(14) C(13) -28(8) no
N(1) Ag(1) C(19) C(16) 177.7(8) no
N(1) Ag(1) C(19) C(18) -7.1(7) no
N(1) C(1) C(2) C(3) 0(1) no
N(1) C(1) C(20) C(18) -4(1) no
N(1) C(1) C(20) C(41) 176.0(8) no
N(1) C(4) C(3) C(2) 1(1) no
N(1) C(4) C(5) C(6) -3(2) no
N(1) C(4) C(5) C(21) 176.0(8) no
N(2) Ag(1) N(1) C(1) -174.0(7) no
N(2) Ag(1) N(1) C(4) 7.2(7) no
N(2) Ag(1) C(14) C(11) 4.0(7) no
N(2) Ag(1) C(14) C(13) -173.7(8) no
N(2) Ag(1) C(19) C(16) -17(8) no
N(2) Ag(1) C(19) C(18) 158(7) no
N(2) C(6) C(5) C(4) 6(2) no
N(2) C(6) C(5) C(21) -172.6(8) no
N(2) C(6) C(7) C(8) -2(1) no
N(2) C(9) C(8) C(7) -1(1) no
N(2) C(9) C(10) C(11) -0(1) no
N(2) C(9) C(10) C(27) -177.2(9) no
N(3) C(12) O(1) C(33) -1(1) no
N(3) C(12) C(11) C(10) -176.9(8) no
N(3) C(12) C(11) C(14) -2(1) no
N(3) C(13) C(14) C(11) -6(1) no
N(3) C(13) C(15) C(16) -177.7(7) no
N(3) C(13) C(15) C(35) 3(1) no
N(4) C(16) C(15) C(13) -176.5(7) no
N(4) C(16) C(15) C(35) 2(1) no
N(4) C(16) C(19) C(18) -0.2(9) no
N(4) C(17) C(18) C(19) 0.8(9) no
N(4) C(17) C(18) C(20) 178.9(8) no
C(1) N(1) Ag(1) C(14) 40(8) no
C(1) N(1) Ag(1) C(19) 5.4(7) no
C(1) N(1) C(4) C(3) -0.6(9) no
C(1) N(1) C(4) C(5) 175.8(9) no
C(1) C(2) C(3) C(4) -1(1) no
C(1) C(20) C(18) C(17) -176.5(8) no
C(1) C(20) C(18) C(19) 1(1) no
C(1) C(20) C(41) C(42) -70(1) no
C(1) C(20) C(41) C(46) 116.6(9) no
C(2) C(1) N(1) C(4) 0.1(9) no
C(2) C(1) C(20) C(18) 174.0(8) no
C(2) C(1) C(20) C(41) -7(1) no
C(2) C(3) C(4) C(5) -175.5(9) no
C(3) C(2) C(1) C(20) -177.4(9) no
C(3) C(4) C(5) C(6) 173.0(9) no
C(3) C(4) C(5) C(21) -8(1) no
C(4) N(1) Ag(1) C(14) -139(7) no
C(4) N(1) Ag(1) C(19) -173.4(7) no
C(4) N(1) C(1) C(20) 178.0(8) no
C(4) C(5) C(6) C(7) -173.6(9) no
C(4) C(5) C(21) C(22) 116.5(9) no
C(4) C(5) C(21) C(26) -63(1) no
C(5) C(6) N(2) C(9) -178.9(8) no
C(5) C(6) C(7) C(8) 178.0(9) no
C(5) C(21) C(22) C(23) -179.0(8) no
C(5) C(21) C(26) C(25) 178.7(8) no
C(6) N(2) Ag(1) C(14) 174.4(7) no
C(6) N(2) Ag(1) C(19) -169(8) no
C(6) N(2) C(9) C(8) 0.4(9) no
C(6) N(2) C(9) C(10) -174.5(9) no
C(6) C(5) C(21) C(22) -65(1) no
C(6) C(5) C(21) C(26) 116.2(9) no
C(6) C(7) C(8) C(9) 2(1) no
C(7) C(6) N(2) C(9) 0.8(9) no
C(7) C(6) C(5) C(21) 8(1) no
C(7) C(8) C(9) C(10) 173.4(9) no
C(8) C(9) C(10) C(11) -174.4(9) no
C(8) C(9) C(10) C(27) 9(1) no
C(9) N(2) Ag(1) C(14) -8.2(7) no
C(9) N(2) Ag(1) C(19) 8(8) no
C(9) C(10) C(11) C(12) 169.1(8) no
C(9) C(10) C(11) C(14) -4(2) no
C(9) C(10) C(27) C(28) 102(1) no
C(9) C(10) C(27) C(32) -77(1) no
C(10) C(11) C(14) C(13) 179.2(9) no
C(10) C(27) C(28) C(29) 178(1) no
C(10) C(27) C(32) C(31) 179(1) no
C(11) C(10) C(27) C(28) -75(1) no
C(11) C(10) C(27) C(32) 107(1) no
C(11) C(12) O(1) C(33) 178.0(7) no
C(11) C(12) N(3) C(13) -1.7(9) no
C(11) C(14) Ag(1) C(19) -175.4(8) no
C(11) C(14) C(13) C(15) 171.6(8) no
C(12) O(1) C(33) C(34) -168.2(8) no
C(12) N(3) C(13) C(14) 4.6(9) no
C(12) N(3) C(13) C(15) -173.2(8) no
C(12) C(11) C(10) C(27) -14(1) no
C(12) C(11) C(14) C(13) 4.6(9) no
C(13) C(14) Ag(1) C(19) 7.0(8) no
C(13) C(15) C(16) C(19) 2(1) no
C(13) C(15) C(35) C(36) -119.1(9) no
C(13) C(15) C(35) C(40) 57(1) no
C(14) Ag(1) C(19) C(16) -0.9(8) no
C(14) Ag(1) C(19) C(18) 174.3(7) no
C(14) C(11) C(10) C(27) 172.3(9) no
C(14) C(13) C(15) C(16) 5(1) no
C(14) C(13) C(15) C(35) -174.0(8) no
C(15) C(16) N(4) C(17) 179.6(8) no
C(15) C(16) C(19) C(18) -179.0(8) no
C(15) C(35) C(36) C(37) 174.9(8) no
C(15) C(35) C(40) C(39) -176.9(8) no
C(16) N(4) C(17) C(18) -1.0(9) no
C(16) C(15) C(35) C(36) 62(1) no
C(16) C(15) C(35) C(40) -121.8(9) no
C(16) C(19) C(18) C(17) -0.3(9) no
C(16) C(19) C(18) C(20) -178.3(9) no
C(17) N(4) C(16) C(19) 0.7(9) no
C(17) C(18) C(20) C(41) 4(1) no
C(18) C(20) C(41) C(42) 109(1) no
C(18) C(20) C(41) C(46) -64(1) no
C(19) C(16) C(15) C(35) -179.0(8) no
C(19) C(18) C(20) C(41) -178.4(8) no
C(20) C(41) C(42) C(43) -178.2(8) no
C(20) C(41) C(46) C(45) 178.7(8) no
C(21) C(22) C(23) C(24) 0(1) no
C(21) C(26) C(25) C(24) 0(1) no
C(22) C(21) C(26) C(25) -0(1) no
C(22) C(23) C(24) C(25) -0(1) no
C(23) C(22) C(21) C(26) 0(1) no
C(23) C(24) C(25) C(26) -0(1) no
C(27) C(28) C(29) C(30) -2(2) no
C(27) C(32) C(31) C(30) 9(2) no
C(28) C(27) C(32) C(31) -0(2) no
C(28) C(29) C(30) C(31) 11(2) no
C(29) C(28) C(27) C(32) -3(2) no
C(29) C(30) C(31) C(32) -14(2) no
C(35) C(36) C(37) C(38) 1(1) no
C(35) C(40) C(39) C(38) 3(1) no
C(36) C(35) C(40) C(39) -1(1) no
C(36) C(37) C(38) C(39) 1(2) no
C(37) C(36) C(35) C(40) -1(1) no
C(37) C(38) C(39) C(40) -3(2) no
C(41) C(42) C(43) C(44) 4(1) no
C(41) C(46) C(45) C(44) -4(2) no
C(42) C(41) C(46) C(45) 5(1) no
C(42) C(43) C(44) C(45) -3(2) no
C(43) C(42) C(41) C(46) -5(1) no
C(43) C(44) C(45) C(46) 3(2) no
